data_1556375
loop_
_publ_author_name
'Budhai, Asheena'
'Omondi, Bernard'
'Ojwach, Stephen O.'
'Obuah, Collins'
'Osei-Twum, Emmanuel Y.'
'Darkwa, James'

_publ_section_title
;
 Tandem ethylene oligomerisation and Friedel--Crafts alkylation of toluene
 catalysed by bis-(3,5-dimethylpyrazol-1-ylmethyl)benzene nickel(ii)
 complexes and ethylaluminium dichloride
;
_journal_issue 12
_journal_name_full 'Catalysis Science &amp; Technology'
_journal_page_first 3130
_journal_paper_doi 10.1039/c3cy00334e
_journal_volume 3
_journal_year 2013
_chemical_formula_sum 'C18 H22 Br2 N4 Ni'
_chemical_formula_weight 512.93
_space_group_IT_number 2
_space_group_name_Hall '-P 1'
_space_group_name_H-M_alt 'P -1'
_atom_sites_solution_hydrogens geom
_atom_sites_solution_primary direct
_atom_sites_solution_secondary difmap
_audit_creation_method SHELXL-97
_cell_angle_alpha 75.599(10)
_cell_angle_beta 78.411(10)
_cell_angle_gamma 81.522(11)
_cell_formula_units_Z 4
_cell_length_a 9.3446(18)
_cell_length_b 14.994(3)
_cell_length_c 15.681(3)
_cell_measurement_temperature 293(2)
_cell_volume 2073.7(7)
_computing_structure_refinement 'SHELXL-97 (Sheldrick, 1997)'
_diffrn_ambient_temperature 293(2)
_diffrn_measured_fraction_theta_full 0.983
_diffrn_measured_fraction_theta_max 0.983
_diffrn_radiation_monochromator graphite
_diffrn_radiation_source 'fine-focus sealed tube'
_diffrn_radiation_type MoK\a
_diffrn_radiation_wavelength 0.71073
_diffrn_reflns_av_R_equivalents 0.0722
_diffrn_reflns_av_sigmaI/netI 0.1281
_diffrn_reflns_limit_h_max 11
_diffrn_reflns_limit_h_min -12
_diffrn_reflns_limit_k_max 19
_diffrn_reflns_limit_k_min -19
_diffrn_reflns_limit_l_max 18
_diffrn_reflns_limit_l_min -20
_diffrn_reflns_number 20762
_diffrn_reflns_theta_full 28.45
_diffrn_reflns_theta_max 28.45
_diffrn_reflns_theta_min 1.36
_exptl_absorpt_coefficient_mu 4.797
_exptl_absorpt_correction_T_max 0.7002
_exptl_absorpt_correction_T_min 0.2499
_exptl_crystal_density_diffrn 1.643
_exptl_crystal_density_method 'not measured'
_exptl_crystal_F_000 1024
_exptl_crystal_size_max 0.40
_exptl_crystal_size_mid 0.30
_exptl_crystal_size_min 0.08
_refine_diff_density_max 0.848
_refine_diff_density_min -0.671
_refine_diff_density_rms 0.115
_refine_ls_extinction_method none
_refine_ls_goodness_of_fit_ref 0.913
_refine_ls_hydrogen_treatment mixed
_refine_ls_matrix_type full
_refine_ls_number_parameters 451
_refine_ls_number_reflns 10280
_refine_ls_number_restraints 0
_refine_ls_restrained_S_all 0.913
_refine_ls_R_factor_all 0.1531
_refine_ls_R_factor_gt 0.0554
_refine_ls_shift/su_max 0.001
_refine_ls_shift/su_mean 0.000
_refine_ls_structure_factor_coef Fsqd
_refine_ls_weighting_details 'calc w=1/[\s^2^(Fo^2^)+(0.0689P)^2^+0.0267P] where P=(Fo^2^+2Fc^2^)/3'
_refine_ls_weighting_scheme calc
_refine_ls_wR_factor_gt 0.1175
_refine_ls_wR_factor_ref 0.1563
_reflns_number_gt 4617
_reflns_number_total 10280
_reflns_threshold_expression >2sigma(I)
_cod_data_source_file c3cy00334e.txt
_cod_data_source_block 8b_ab1_a
_cod_database_code 1556375

loop_
_symmetry_equiv_pos_as_xyz
'x, y, z'
'-x, -y, -z'

loop_
_atom_site_label
_atom_site_type_symbol
_atom_site_fract_x
_atom_site_fract_y
_atom_site_fract_z
_atom_site_U_iso_or_equiv
_atom_site_adp_type
_atom_site_occupancy
_atom_site_symmetry_multiplicity
_atom_site_calc_flag
_atom_site_refinement_flags
C1 C 0.7442(7) 0.0803(4) 0.5879(4) 0.0452(16) Uani 1 1 d .
H1A H 0.8124 0.0630 0.5378 0.054 Uiso 1 1 calc R
H1B H 0.6576 0.1142 0.5655 0.054 Uiso 1 1 calc R
C2 C 0.7002(6) -0.0074(4) 0.6562(4) 0.0400(15) Uani 1 1 d .
C3 C 0.6186(7) -0.0674(5) 0.6353(5) 0.0597(19) Uani 1 1 d .
H3 H 0.5903 -0.0551 0.5796 0.072 Uiso 1 1 calc R
C4 C 0.5802(8) -0.1472(5) 0.7011(7) 0.077(3) Uani 1 1 d .
H4 H 0.5248 -0.1871 0.6878 0.093 Uiso 1 1 calc R
C5 C 0.6203(8) -0.1684(5) 0.7824(6) 0.066(2) Uani 1 1 d .
H5 H 0.5935 -0.2220 0.8237 0.079 Uiso 1 1 calc R
C6 C 0.7005(6) -0.1102(4) 0.8032(5) 0.0451(16) Uani 1 1 d .
C7 C 0.7412(8) -0.1309(5) 0.8955(5) 0.061(2) Uani 1 1 d .
H7A H 0.6580 -0.1101 0.9364 0.073 Uiso 1 1 calc R
H7B H 0.7610 -0.1973 0.9160 0.073 Uiso 1 1 calc R
C8 C 0.7408(6) -0.0300(4) 0.7400(4) 0.0399(14) Uani 1 1 d .
H8 H 0.7961 0.0091 0.7546 0.048 Uiso 1 1 calc R
C9 C 0.7750(7) 0.2863(4) 0.7811(5) 0.0553(18) Uani 1 1 d .
H9A H 0.6698 0.2973 0.7915 0.083 Uiso 1 1 calc R
H9B H 0.8161 0.3442 0.7569 0.083 Uiso 1 1 calc R
H9C H 0.8082 0.2568 0.8364 0.083 Uiso 1 1 calc R
C10 C 0.8239(7) 0.2241(4) 0.7153(4) 0.0416(15) Uani 1 1 d .
C11 C 0.9678(7) 0.1925(4) 0.6831(5) 0.0472(16) Uani 1 1 d .
H11 H 1.0537 0.2050 0.6972 0.057 Uiso 1 1 calc R
C12 C 0.9550(6) 0.1390(4) 0.6258(4) 0.0424(15) Uani 1 1 d .
C13 C 1.0718(7) 0.0840(5) 0.5726(5) 0.066(2) Uani 1 1 d .
H13A H 1.0266 0.0544 0.5386 0.100 Uiso 1 1 calc R
H13B H 1.1244 0.0378 0.6126 0.100 Uiso 1 1 calc R
H13C H 1.1388 0.1248 0.5327 0.100 Uiso 1 1 calc R
C14 C 0.7300(10) 0.0491(6) 0.9576(6) 0.095(3) Uani 1 1 d .
H14A H 0.6494 0.0121 0.9710 0.142 Uiso 1 1 calc R
H14B H 0.7068 0.1067 0.9171 0.142 Uiso 1 1 calc R
H14C H 0.7473 0.0612 1.0118 0.142 Uiso 1 1 calc R
C15 C 0.8663(10) -0.0022(5) 0.9149(5) 0.064(2) Uani 1 1 d .
C16 C 1.0041(9) 0.0253(5) 0.8861(5) 0.063(2) Uani 1 1 d .
H16 H 1.0362 0.0799 0.8897 0.076 Uiso 1 1 calc R
C17 C 1.0871(8) -0.0467(5) 0.8496(5) 0.0583(19) Uani 1 1 d .
C18 C 1.2468(8) -0.0516(6) 0.8069(6) 0.079(3) Uani 1 1 d .
H18A H 1.2747 -0.1090 0.7883 0.119 Uiso 1 1 calc R
H18B H 1.3057 -0.0480 0.8493 0.119 Uiso 1 1 calc R
H18C H 1.2616 -0.0009 0.7559 0.119 Uiso 1 1 calc R
C19 C 0.4871(7) 0.6131(4) 0.6653(5) 0.0531(17) Uani 1 1 d .
H19A H 0.4145 0.6033 0.7187 0.080 Uiso 1 1 calc R
H19B H 0.4460 0.6576 0.6187 0.080 Uiso 1 1 calc R
H19C H 0.5704 0.6359 0.6769 0.080 Uiso 1 1 calc R
C20 C 0.5339(6) 0.5247(4) 0.6372(4) 0.0357(13) Uani 1 1 d .
C21 C 0.6343(6) 0.5045(4) 0.5658(4) 0.0383(14) Uani 1 1 d .
H21 H 0.6897 0.5463 0.5225 0.046 Uiso 1 1 calc R
C22 C 0.6384(6) 0.4118(4) 0.5698(4) 0.0331(13) Uani 1 1 d .
C23 C 0.7315(7) 0.3568(4) 0.5082(4) 0.0436(15) Uani 1 1 d .
H23A H 0.7103 0.2934 0.5276 0.065 Uiso 1 1 calc R
H23B H 0.8333 0.3600 0.5085 0.065 Uiso 1 1 calc R
H23C H 0.7110 0.3814 0.4487 0.065 Uiso 1 1 calc R
C24 C 0.6828(8) -0.4930(5) 0.8961(5) 0.070(2) Uani 1 1 d .
H24A H 0.6875 -0.4815 0.8326 0.105 Uiso 1 1 calc R
H24B H 0.5832 -0.4799 0.9241 0.105 Uiso 1 1 calc R
H24C H 0.7160 -0.5567 0.9185 0.105 Uiso 1 1 calc R
C25 C 0.7794(7) -0.4315(4) 0.9165(5) 0.0495(17) Uani 1 1 d .
C26 C 0.8073(8) -0.4229(5) 0.9954(5) 0.0581(19) Uani 1 1 d .
H26 H 0.7675 -0.4551 1.0519 0.070 Uiso 1 1 calc R
C27 C 0.9057(7) -0.3575(4) 0.9766(4) 0.0480(16) Uani 1 1 d .
C36 C 0.8762(7) -0.3629(4) 0.7560(4) 0.0447(15) Uani 1 1 d .
H36A H 0.9136 -0.3044 0.7247 0.054 Uiso 1 1 calc R
H36B H 0.7807 -0.3627 0.7405 0.054 Uiso 1 1 calc R
C28 C 0.9652(8) -0.3217(6) 1.0414(4) 0.067(2) Uani 1 1 d .
H28A H 1.0314 -0.2766 1.0095 0.100 Uiso 1 1 calc R
H28B H 1.0168 -0.3719 1.0782 0.100 Uiso 1 1 calc R
H28C H 0.8858 -0.2935 1.0784 0.100 Uiso 1 1 calc R
C29 C 1.3562(6) -0.5661(4) 0.7566(4) 0.0409(15) Uani 1 1 d .
H29A H 1.3649 -0.5284 0.7971 0.049 Uiso 1 1 calc R
H29B H 1.3606 -0.6302 0.7895 0.049 Uiso 1 1 calc R
C30 C 1.2092(6) -0.5388(4) 0.7263(4) 0.0357(14) Uani 1 1 d .
C31 C 1.1687(7) -0.5826(4) 0.6678(4) 0.0470(16) Uani 1 1 d .
H31 H 1.2311 -0.6306 0.6484 0.056 Uiso 1 1 calc R
C32 C 1.0353(7) -0.5548(5) 0.6381(5) 0.0570(19) Uani 1 1 d .
H32 H 1.0086 -0.5845 0.5990 0.068 Uiso 1 1 calc R
C33 C 0.9427(7) -0.4839(5) 0.6660(5) 0.0507(17) Uani 1 1 d .
H33 H 0.8545 -0.4650 0.6448 0.061 Uiso 1 1 calc R
C34 C 0.9789(6) -0.4406(4) 0.7248(4) 0.0391(14) Uani 1 1 d .
C35 C 1.1145(6) -0.4675(4) 0.7541(4) 0.0378(14) Uani 1 1 d .
H35 H 1.1410 -0.4371 0.7927 0.045 Uiso 1 1 calc R
N1 N 0.7281(5) 0.1921(3) 0.6811(3) 0.0356(11) Uani 1 1 d .
N2 N 0.8116(5) 0.1401(3) 0.6242(3) 0.0374(12) Uani 1 1 d .
N3 N 0.8675(6) -0.0875(4) 0.8986(4) 0.0534(14) Uani 1 1 d .
N4 N 1.0060(6) -0.1151(4) 0.8567(3) 0.0490(14) Uani 1 1 d .
N5 N 0.4808(5) 0.4448(3) 0.6822(3) 0.0336(11) Uani 1 1 d .
N6 N 0.5430(5) 0.3733(3) 0.6418(3) 0.0339(11) Uani 1 1 d .
N7 N 0.9389(5) -0.3257(3) 0.8885(3) 0.0388(12) Uani 1 1 d .
N8 N 0.8590(5) -0.3709(3) 0.8521(3) 0.0398(12) Uani 1 1 d .
Ni1 Ni 0.51334(8) 0.23697(5) 0.68376(5) 0.0410(2) Uani 1 1 d .
Ni2 Ni 1.08381(9) -0.23356(5) 0.81824(6) 0.0473(2) Uani 1 1 d .
Br1 Br 0.39450(8) 0.21661(5) 0.56965(5) 0.0623(2) Uani 1 1 d .
Br2 Br 0.40089(9) 0.18169(5) 0.83459(5) 0.0707(3) Uani 1 1 d .
Br3 Br 1.12950(9) -0.19057(5) 0.66008(5) 0.0668(2) Uani 1 1 d .
Br4 Br 1.29571(8) -0.31193(5) 0.88101(5) 0.0647(2) Uani 1 1 d .

loop_
_atom_site_aniso_label
_atom_site_aniso_U_11
_atom_site_aniso_U_22
_atom_site_aniso_U_33
_atom_site_aniso_U_23
_atom_site_aniso_U_13
_atom_site_aniso_U_12
C1 0.045(4) 0.048(4) 0.041(4) -0.013(3) -0.005(3) 0.000(3)
C2 0.028(3) 0.037(3) 0.055(4) -0.019(3) 0.003(3) 0.002(3)
C3 0.047(4) 0.063(5) 0.077(5) -0.028(4) -0.012(4) -0.006(4)
C4 0.047(5) 0.042(4) 0.145(9) -0.024(5) -0.010(5) -0.016(3)
C5 0.044(4) 0.043(4) 0.100(7) 0.004(4) -0.009(4) -0.006(3)
C6 0.031(3) 0.032(3) 0.062(5) -0.006(3) 0.004(3) 0.003(3)
C7 0.049(4) 0.051(4) 0.060(5) 0.008(4) 0.008(4) 0.007(3)
C8 0.034(3) 0.037(3) 0.044(4) -0.006(3) 0.000(3) -0.006(3)
C9 0.058(4) 0.055(4) 0.060(5) -0.027(4) -0.015(4) 0.000(3)
C10 0.039(4) 0.036(3) 0.049(4) -0.005(3) -0.009(3) -0.006(3)
C11 0.035(4) 0.043(4) 0.067(5) -0.018(3) -0.010(3) -0.005(3)
C12 0.036(4) 0.026(3) 0.056(4) -0.003(3) 0.000(3) 0.001(3)
C13 0.049(4) 0.059(4) 0.085(6) -0.026(4) 0.007(4) 0.004(4)
C14 0.110(7) 0.100(7) 0.067(6) -0.038(5) -0.022(5) 0.052(6)
C15 0.098(6) 0.054(5) 0.032(4) -0.007(4) -0.018(4) 0.023(4)
C16 0.085(6) 0.057(5) 0.056(5) -0.013(4) -0.034(4) 0.001(4)
C17 0.073(5) 0.055(4) 0.046(4) -0.010(4) -0.016(4) 0.004(4)
C18 0.068(5) 0.084(6) 0.097(7) -0.035(5) -0.004(5) -0.030(5)
C19 0.062(4) 0.041(4) 0.058(5) -0.011(3) -0.010(4) -0.011(3)
C20 0.034(3) 0.036(3) 0.037(4) -0.002(3) -0.012(3) -0.002(3)
C21 0.031(3) 0.044(4) 0.040(4) -0.004(3) -0.007(3) -0.009(3)
C22 0.033(3) 0.039(3) 0.030(3) -0.009(3) -0.009(3) -0.002(3)
C23 0.043(4) 0.046(3) 0.034(4) -0.002(3) 0.002(3) -0.003(3)
C24 0.055(5) 0.077(5) 0.072(6) -0.008(4) 0.000(4) -0.017(4)
C25 0.038(4) 0.048(4) 0.049(4) 0.003(3) 0.005(3) -0.003(3)
C26 0.062(5) 0.063(4) 0.037(4) 0.002(4) 0.001(3) -0.002(4)
C27 0.050(4) 0.053(4) 0.034(4) -0.004(3) -0.005(3) 0.004(3)
C36 0.036(3) 0.051(4) 0.042(4) -0.004(3) -0.010(3) 0.003(3)
C28 0.070(5) 0.089(6) 0.036(4) -0.009(4) 0.000(4) -0.013(4)
C29 0.041(4) 0.046(3) 0.032(3) -0.010(3) -0.001(3) 0.001(3)
C30 0.032(3) 0.039(3) 0.029(3) -0.001(3) 0.004(3) -0.008(3)
C31 0.037(4) 0.043(4) 0.058(4) -0.016(3) 0.003(3) -0.004(3)
C32 0.045(4) 0.057(4) 0.083(6) -0.034(4) -0.010(4) -0.019(3)
C33 0.028(3) 0.070(5) 0.059(5) -0.018(4) -0.015(3) -0.005(3)
C34 0.030(3) 0.045(3) 0.038(4) -0.007(3) 0.001(3) -0.002(3)
C35 0.038(3) 0.038(3) 0.035(3) -0.009(3) -0.003(3) -0.002(3)
N1 0.037(3) 0.027(2) 0.036(3) 0.000(2) -0.003(2) 0.004(2)
N2 0.044(3) 0.030(2) 0.034(3) -0.006(2) 0.001(2) -0.002(2)
N3 0.057(4) 0.052(3) 0.039(3) 0.000(3) -0.002(3) 0.008(3)
N4 0.046(3) 0.050(3) 0.045(3) -0.007(3) -0.005(3) 0.002(3)
N5 0.031(3) 0.036(3) 0.031(3) -0.008(2) -0.002(2) 0.001(2)
N6 0.030(3) 0.033(3) 0.034(3) -0.006(2) -0.003(2) 0.001(2)
N7 0.038(3) 0.036(3) 0.035(3) 0.000(2) -0.005(2) 0.001(2)
N8 0.031(3) 0.042(3) 0.038(3) -0.005(2) 0.002(2) 0.005(2)
Ni1 0.0335(4) 0.0372(4) 0.0469(5) -0.0042(4) 0.0005(4) -0.0053(3)
Ni2 0.0479(5) 0.0426(4) 0.0423(5) -0.0036(4) 0.0039(4) -0.0019(4)
Br1 0.0480(4) 0.0689(5) 0.0791(6) -0.0277(4) -0.0162(4) -0.0087(3)
Br2 0.0745(5) 0.0579(4) 0.0563(5) 0.0063(4) 0.0171(4) -0.0042(4)
Br3 0.0906(6) 0.0582(4) 0.0404(4) -0.0019(3) 0.0046(4) -0.0095(4)
Br4 0.0515(4) 0.0683(5) 0.0647(5) 0.0014(4) -0.0091(4) -0.0052(4)

loop_
_atom_type_symbol
_atom_type_description
_atom_type_scat_dispersion_real
_atom_type_scat_dispersion_imag
_atom_type_scat_source
C C 0.0033 0.0016 'International Tables Vol C Tables 4.2.6.8 and 6.1.1.4'
H H 0.0000 0.0000 'International Tables Vol C Tables 4.2.6.8 and 6.1.1.4'
N N 0.0061 0.0033 'International Tables Vol C Tables 4.2.6.8 and 6.1.1.4'
Ni Ni 0.3393 1.1124 'International Tables Vol C Tables 4.2.6.8 and 6.1.1.4'
Br Br -0.2901 2.4595 'International Tables Vol C Tables 4.2.6.8 and 6.1.1.4'

loop_
_geom_angle_atom_site_label_1
_geom_angle_atom_site_label_2
_geom_angle_atom_site_label_3
_geom_angle
_geom_angle_site_symmetry_1
_geom_angle_site_symmetry_3
N2 C1 C2 113.1(5) . .
N2 C1 H1A 109.0 . .
C2 C1 H1A 109.0 . .
N2 C1 H1B 109.0 . .
C2 C1 H1B 109.0 . .
H1A C1 H1B 107.8 . .
C8 C2 C3 118.4(6) . .
C8 C2 C1 121.2(5) . .
C3 C2 C1 120.4(6) . .
C2 C3 C4 118.1(7) . .
C2 C3 H3 121.0 . .
C4 C3 H3 121.0 . .
C5 C4 C3 123.0(7) . .
C5 C4 H4 118.5 . .
C3 C4 H4 118.5 . .
C4 C5 C6 119.3(7) . .
C4 C5 H5 120.4 . .
C6 C5 H5 120.4 . .
C5 C6 C8 119.7(7) . .
C5 C6 C7 120.0(6) . .
C8 C6 C7 120.2(6) . .
N3 C7 C6 113.7(5) . .
N3 C7 H7A 108.8 . .
C6 C7 H7A 108.8 . .
N3 C7 H7B 108.8 . .
C6 C7 H7B 108.8 . .
H7A C7 H7B 107.7 . .
C2 C8 C6 121.5(6) . .
C2 C8 H8 119.2 . .
C6 C8 H8 119.2 . .
C10 C9 H9A 109.5 . .
C10 C9 H9B 109.5 . .
H9A C9 H9B 109.5 . .
C10 C9 H9C 109.5 . .
H9A C9 H9C 109.5 . .
H9B C9 H9C 109.5 . .
N1 C10 C11 111.2(5) . .
N1 C10 C9 121.9(5) . .
C11 C10 C9 126.9(6) . .
C12 C11 C10 105.0(6) . .
C12 C11 H11 127.5 . .
C10 C11 H11 127.5 . .
N2 C12 C11 108.0(5) . .
N2 C12 C13 121.8(6) . .
C11 C12 C13 130.1(6) . .
C12 C13 H13A 109.5 . .
C12 C13 H13B 109.5 . .
H13A C13 H13B 109.5 . .
C12 C13 H13C 109.5 . .
H13A C13 H13C 109.5 . .
H13B C13 H13C 109.5 . .
C15 C14 H14A 109.5 . .
C15 C14 H14B 109.5 . .
H14A C14 H14B 109.5 . .
C15 C14 H14C 109.5 . .
H14A C14 H14C 109.5 . .
H14B C14 H14C 109.5 . .
N3 C15 C16 108.4(7) . .
N3 C15 C14 123.0(8) . .
C16 C15 C14 128.5(8) . .
C15 C16 C17 105.1(7) . .
C15 C16 H16 127.5 . .
C17 C16 H16 127.5 . .
N4 C17 C16 111.3(7) . .
N4 C17 C18 121.3(6) . .
C16 C17 C18 127.4(7) . .
C17 C18 H18A 109.5 . .
C17 C18 H18B 109.5 . .
H18A C18 H18B 109.5 . .
C17 C18 H18C 109.5 . .
H18A C18 H18C 109.5 . .
H18B C18 H18C 109.5 . .
C20 C19 H19A 109.5 . .
C20 C19 H19B 109.5 . .
H19A C19 H19B 109.5 . .
C20 C19 H19C 109.5 . .
H19A C19 H19C 109.5 . .
H19B C19 H19C 109.5 . .
N5 C20 C21 106.2(5) . .
N5 C20 C19 123.2(5) . .
C21 C20 C19 130.6(6) . .
C22 C21 C20 107.9(5) . .
C22 C21 H21 126.1 . .
C20 C21 H21 126.1 . .
N6 C22 C21 109.4(5) . .
N6 C22 C23 122.4(5) . .
C21 C22 C23 128.2(5) . .
C22 C23 H23A 109.5 . .
C22 C23 H23B 109.5 . .
H23A C23 H23B 109.5 . .
C22 C23 H23C 109.5 . .
H23A C23 H23C 109.5 . .
H23B C23 H23C 109.5 . .
C25 C24 H24A 109.5 . .
C25 C24 H24B 109.5 . .
H24A C24 H24B 109.5 . .
C25 C24 H24C 109.5 . .
H24A C24 H24C 109.5 . .
H24B C24 H24C 109.5 . .
C26 C25 N8 106.1(6) . .
C26 C25 C24 130.9(6) . .
N8 C25 C24 123.0(6) . .
C25 C26 C27 107.5(6) . .
C25 C26 H26 126.3 . .
C27 C26 H26 126.3 . .
N7 C27 C26 109.9(6) . .
N7 C27 C28 122.5(6) . .
C26 C27 C28 127.6(6) . .
N8 C36 C34 112.9(5) . .
N8 C36 H36A 109.0 . .
C34 C36 H36A 109.0 . .
N8 C36 H36B 109.0 . .
C34 C36 H36B 109.0 . .
H36A C36 H36B 107.8 . .
C27 C28 H28A 109.5 . .
C27 C28 H28B 109.5 . .
H28A C28 H28B 109.5 . .
C27 C28 H28C 109.5 . .
H28A C28 H28C 109.5 . .
H28B C28 H28C 109.5 . .
N5 C29 C30 113.0(5) 1_645 .
N5 C29 H29A 109.0 1_645 .
C30 C29 H29A 109.0 . .
N5 C29 H29B 109.0 1_645 .
C30 C29 H29B 109.0 . .
H29A C29 H29B 107.8 . .
C35 C30 C31 118.9(6) . .
C35 C30 C29 120.4(5) . .
C31 C30 C29 120.7(5) . .
C32 C31 C30 120.2(6) . .
C32 C31 H31 119.9 . .
C30 C31 H31 119.9 . .
C33 C32 C31 120.4(6) . .
C33 C32 H32 119.8 . .
C31 C32 H32 119.8 . .
C34 C33 C32 120.6(6) . .
C34 C33 H33 119.7 . .
C32 C33 H33 119.7 . .
C33 C34 C35 119.2(5) . .
C33 C34 C36 120.5(5) . .
C35 C34 C36 120.2(5) . .
C30 C35 C34 120.7(5) . .
C30 C35 H35 119.7 . .
C34 C35 H35 119.7 . .
C10 N1 N2 105.5(4) . .
C10 N1 Ni1 127.2(4) . .
N2 N1 Ni1 125.4(4) . .
C12 N2 N1 110.3(5) . .
C12 N2 C1 127.4(5) . .
N1 N2 C1 120.7(5) . .
C15 N3 N4 109.7(6) . .
C15 N3 C7 126.4(6) . .
N4 N3 C7 120.8(5) . .
C17 N4 N3 105.5(5) . .
C17 N4 Ni2 124.2(4) . .
N3 N4 Ni2 130.2(4) . .
C20 N5 N6 111.3(4) . .
C20 N5 C29 126.0(5) . 1_465
N6 N5 C29 122.0(4) . 1_465
C22 N6 N5 105.2(4) . .
C22 N6 Ni1 126.0(4) . .
N5 N6 Ni1 128.6(3) . .
C27 N7 N8 105.6(5) . .
C27 N7 Ni2 129.0(4) . .
N8 N7 Ni2 125.4(4) . .
C25 N8 N7 111.0(5) . .
C25 N8 C36 125.7(6) . .
N7 N8 C36 122.8(5) . .
N1 Ni1 N6 95.52(18) . .
N1 Ni1 Br2 104.66(14) . .
N6 Ni1 Br2 118.22(13) . .
N1 Ni1 Br1 119.09(14) . .
N6 Ni1 Br1 100.89(14) . .
Br2 Ni1 Br1 117.11(4) . .
N4 Ni2 N7 105.0(2) . .
N4 Ni2 Br3 104.66(16) . .
N7 Ni2 Br3 122.85(15) . .
N4 Ni2 Br4 113.64(16) . .
N7 Ni2 Br4 97.42(14) . .
Br3 Ni2 Br4 113.34(4) . .

loop_
_geom_bond_atom_site_label_1
_geom_bond_atom_site_label_2
_geom_bond_distance
_geom_bond_site_symmetry_2
C1 N2 1.446(7) .
C1 C2 1.526(8) .
C1 H1A 0.9700 .
C1 H1B 0.9700 .
C2 C8 1.389(9) .
C2 C3 1.395(8) .
C3 C4 1.410(11) .
C3 H3 0.9300 .
C4 C5 1.350(11) .
C4 H4 0.9300 .
C5 C6 1.365(9) .
C5 H5 0.9300 .
C6 C8 1.400(8) .
C6 C7 1.516(10) .
C7 N3 1.443(9) .
C7 H7A 0.9700 .
C7 H7B 0.9700 .
C8 H8 0.9300 .
C9 C10 1.519(8) .
C9 H9A 0.9600 .
C9 H9B 0.9600 .
C9 H9C 0.9600 .
C10 N1 1.328(7) .
C10 C11 1.395(8) .
C11 C12 1.377(8) .
C11 H11 0.9300 .
C12 N2 1.342(7) .
C12 C13 1.510(8) .
C13 H13A 0.9600 .
C13 H13B 0.9600 .
C13 H13C 0.9600 .
C14 C15 1.512(10) .
C14 H14A 0.9600 .
C14 H14B 0.9600 .
C14 H14C 0.9600 .
C15 N3 1.363(9) .
C15 C16 1.365(11) .
C16 C17 1.406(9) .
C16 H16 0.9300 .
C17 N4 1.334(8) .
C17 C18 1.507(10) .
C18 H18A 0.9600 .
C18 H18B 0.9600 .
C18 H18C 0.9600 .
C19 C20 1.479(8) .
C19 H19A 0.9600 .
C19 H19B 0.9600 .
C19 H19C 0.9600 .
C20 N5 1.339(7) .
C20 C21 1.374(8) .
C21 C22 1.371(8) .
C21 H21 0.9300 .
C22 N6 1.351(7) .
C22 C23 1.490(8) .
C23 H23A 0.9600 .
C23 H23B 0.9600 .
C23 H23C 0.9600 .
C24 C25 1.508(9) .
C24 H24A 0.9600 .
C24 H24B 0.9600 .
C24 H24C 0.9600 .
C25 C26 1.355(9) .
C25 N8 1.357(7) .
C26 C27 1.380(9) .
C26 H26 0.9300 .
C27 N7 1.332(7) .
C27 C28 1.490(9) .
C36 N8 1.459(7) .
C36 C34 1.509(8) .
C36 H36A 0.9700 .
C36 H36B 0.9700 .
C28 H28A 0.9600 .
C28 H28B 0.9600 .
C28 H28C 0.9600 .
C29 N5 1.469(7) 1_645
C29 C30 1.511(8) .
C29 H29A 0.9700 .
C29 H29B 0.9700 .
C30 C35 1.384(8) .
C30 C31 1.388(8) .
C31 C32 1.389(9) .
C31 H31 0.9300 .
C32 C33 1.371(9) .
C32 H32 0.9300 .
C33 C34 1.370(8) .
C33 H33 0.9300 .
C34 C35 1.404(8) .
C35 H35 0.9300 .
N1 N2 1.379(6) .
N1 Ni1 2.016(5) .
N3 N4 1.383(7) .
N4 Ni2 2.005(5) .
N5 N6 1.376(6) .
N5 C29 1.469(7) 1_465
N6 Ni1 2.029(4) .
N7 N8 1.362(7) .
N7 Ni2 2.037(5) .
Ni1 Br2 2.3809(11) .
Ni1 Br1 2.3872(12) .
Ni2 Br3 2.3685(12) .
Ni2 Br4 2.4067(12) .

loop_
_geom_torsion_atom_site_label_1
_geom_torsion_atom_site_label_2
_geom_torsion_atom_site_label_3
_geom_torsion_atom_site_label_4
_geom_torsion
_geom_torsion_site_symmetry_1
_geom_torsion_site_symmetry_4
N2 C1 C2 C8 -7.9(7) . .
N2 C1 C2 C3 172.5(5) . .
C8 C2 C3 C4 0.8(9) . .
C1 C2 C3 C4 -179.7(6) . .
C2 C3 C4 C5 -0.8(11) . .
C3 C4 C5 C6 0.6(11) . .
C4 C5 C6 C8 -0.4(10) . .
C4 C5 C6 C7 177.5(6) . .
C5 C6 C7 N3 157.6(6) . .
C8 C6 C7 N3 -24.5(8) . .
C3 C2 C8 C6 -0.7(8) . .
C1 C2 C8 C6 179.8(5) . .
C5 C6 C8 C2 0.4(9) . .
C7 C6 C8 C2 -177.5(5) . .
N1 C10 C11 C12 0.4(7) . .
C9 C10 C11 C12 -180.0(6) . .
C10 C11 C12 N2 0.6(7) . .
C10 C11 C12 C13 -178.1(6) . .
N3 C15 C16 C17 1.5(8) . .
C14 C15 C16 C17 -178.1(7) . .
C15 C16 C17 N4 -0.9(8) . .
C15 C16 C17 C18 179.1(8) . .
N5 C20 C21 C22 0.2(6) . .
C19 C20 C21 C22 179.5(6) . .
C20 C21 C22 N6 0.1(7) . .
C20 C21 C22 C23 -179.1(6) . .
N8 C25 C26 C27 -0.9(7) . .
C24 C25 C26 C27 179.2(7) . .
C25 C26 C27 N7 0.1(8) . .
C25 C26 C27 C28 177.6(7) . .
N5 C29 C30 C35 -119.1(6) 1_645 .
N5 C29 C30 C31 58.8(7) 1_645 .
C35 C30 C31 C32 0.0(9) . .
C29 C30 C31 C32 -177.9(6) . .
C30 C31 C32 C33 0.2(10) . .
C31 C32 C33 C34 -1.3(10) . .
C32 C33 C34 C35 2.1(10) . .
C32 C33 C34 C36 -179.6(6) . .
N8 C36 C34 C33 135.5(6) . .
N8 C36 C34 C35 -46.2(8) . .
C31 C30 C35 C34 0.9(8) . .
C29 C30 C35 C34 178.8(5) . .
C33 C34 C35 C30 -1.9(9) . .
C36 C34 C35 C30 179.8(5) . .
C11 C10 N1 N2 -1.2(6) . .
C9 C10 N1 N2 179.2(5) . .
C11 C10 N1 Ni1 -165.8(4) . .
C9 C10 N1 Ni1 14.6(8) . .
C11 C12 N2 N1 -1.3(7) . .
C13 C12 N2 N1 177.5(5) . .
C11 C12 N2 C1 -166.9(5) . .
C13 C12 N2 C1 11.9(9) . .
C10 N1 N2 C12 1.6(6) . .
Ni1 N1 N2 C12 166.5(4) . .
C10 N1 N2 C1 168.2(5) . .
Ni1 N1 N2 C1 -26.8(7) . .
C2 C1 N2 C12 90.0(7) . .
C2 C1 N2 N1 -74.2(6) . .
C16 C15 N3 N4 -1.6(8) . .
C14 C15 N3 N4 178.0(6) . .
C16 C15 N3 C7 -161.8(6) . .
C14 C15 N3 C7 17.8(10) . .
C6 C7 N3 C15 90.2(8) . .
C6 C7 N3 N4 -68.0(7) . .
C16 C17 N4 N3 -0.1(7) . .
C18 C17 N4 N3 179.9(7) . .
C16 C17 N4 Ni2 -177.0(4) . .
C18 C17 N4 Ni2 3.0(10) . .
C15 N3 N4 C17 1.0(7) . .
C7 N3 N4 C17 162.5(6) . .
C15 N3 N4 Ni2 177.7(4) . .
C7 N3 N4 Ni2 -20.8(8) . .
C21 C20 N5 N6 -0.4(6) . .
C19 C20 N5 N6 -179.8(5) . .
C21 C20 N5 C29 -171.3(5) . 1_465
C19 C20 N5 C29 9.4(9) . 1_465
C21 C22 N6 N5 -0.3(6) . .
C23 C22 N6 N5 178.9(5) . .
C21 C22 N6 Ni1 -176.2(4) . .
C23 C22 N6 Ni1 3.0(8) . .
C20 N5 N6 C22 0.5(6) . .
C29 N5 N6 C22 171.7(5) 1_465 .
C20 N5 N6 Ni1 176.2(4) . .
C29 N5 N6 Ni1 -12.6(7) 1_465 .
C26 C27 N7 N8 0.7(7) . .
C28 C27 N7 N8 -176.9(6) . .
C26 C27 N7 Ni2 -176.8(4) . .
C28 C27 N7 Ni2 5.6(9) . .
C26 C25 N8 N7 1.3(7) . .
C24 C25 N8 N7 -178.7(6) . .
C26 C25 N8 C36 172.9(5) . .
C24 C25 N8 C36 -7.1(9) . .
C27 N7 N8 C25 -1.3(6) . .
Ni2 N7 N8 C25 176.3(4) . .
C27 N7 N8 C36 -173.2(5) . .
Ni2 N7 N8 C36 4.4(7) . .
C34 C36 N8 C25 -74.8(7) . .
C34 C36 N8 N7 95.9(6) . .
C10 N1 Ni1 N6 48.1(5) . .
N2 N1 Ni1 N6 -113.6(4) . .
C10 N1 Ni1 Br2 -73.0(5) . .
N2 N1 Ni1 Br2 125.3(4) . .
C10 N1 Ni1 Br1 153.8(4) . .
N2 N1 Ni1 Br1 -7.9(4) . .
C22 N6 Ni1 N1 50.1(5) . .
N5 N6 Ni1 N1 -124.7(4) . .
C22 N6 Ni1 Br2 160.0(4) . .
N5 N6 Ni1 Br2 -14.8(5) . .
C22 N6 Ni1 Br1 -70.9(5) . .
N5 N6 Ni1 Br1 114.2(4) . .
C17 N4 Ni2 N7 158.1(5) . .
N3 N4 Ni2 N7 -18.0(6) . .
C17 N4 Ni2 Br3 -71.3(5) . .
N3 N4 Ni2 Br3 112.5(5) . .
C17 N4 Ni2 Br4 52.9(6) . .
N3 N4 Ni2 Br4 -123.3(5) . .
C27 N7 Ni2 N4 -62.9(5) . .
N8 N7 Ni2 N4 120.1(4) . .
C27 N7 Ni2 Br3 178.1(4) . .
N8 N7 Ni2 Br3 1.1(5) . .
C27 N7 Ni2 Br4 54.1(5) . .
N8 N7 Ni2 Br4 -122.9(4) . .
